data_2020184
loop_
_publ_author_name
'Gallucci, J.C.'
'Gerkin, R.E.'
'Reppart, W.J.'

_publ_section_title
;
 Structure of nickel(II) perbromate hexahydrate at 169K
;
_journal_name_full 'Acta Crystallographica C (39,1983-)'
_journal_page_first 1345
_journal_page_last 1348
_journal_volume 44
_journal_year 1988
_chemical_formula_sum 'Br2 H12 Ni O14'
_chemical_name_systematic 'Ni (Br O4)2 (H2 O)6'
_space_group_IT_number 147
_symmetry_space_group_name_Hall '-P 3'
_symmetry_space_group_name_H-M 'P -3'
_cell_angle_alpha 90
_cell_angle_beta 90
_cell_angle_gamma 120
_cell_formula_units_Z 1
_cell_length_a 7.817
_cell_length_b 7.817
_cell_length_c 5.235
_cell_volume 277.030
_citation_journal_id_ASTM ACSCEE
_cod_data_source_file Gallucci_ACSCEE_1988_1659.cif
_cod_data_source_block H12Br2Ni1O14
_cod_original_cell_volume 277.0305
_cod_original_formula_sum 'H12 Br2 Ni1 O14'
_cod_database_code 2020184

loop_
_symmetry_equiv_pos_as_xyz
x,y,z
-y,x-y,z
-x+y,-x,z
-x,-y,-z
y,-x+y,-z
x-y,x,-z

loop_
_atom_site_label
_atom_site_type_symbol
_atom_site_fract_x
_atom_site_fract_y
_atom_site_fract_z
_atom_site_occupancy
_atom_site_U_iso_or_equiv
Ni1 Ni+2 0 0 0.5 1 0.0
H1 H+1 0.286 0.198 0.218 1 0.0
O3 O-2 0.3982 0.5146 0.2822 1 0.0
O2 O-2 0.2393 0.0872 0.2659 1 0.0
Br1 Br+7 0.3333 0.6667 0.17821 1 0.0
O1 O-2 0.3333 0.6667 0.8718 1 0.0
H2 H+1 0.328 0.086 0.314 1 0.0
